data_4069395
loop_
_publ_author_name
'Zabula, Alexander V.'
'Pape, Tania'
'Hupka, Florian'
'Hepp, Alexander'
'Hahn, F. Ekkehardt'

_publ_section_title
;
 N,S- and N,O-Substituted Stannylenes: Preparation and X-ray Diffraction
 Studies
;
_journal_issue 14
_journal_name_full Organometallics
_journal_page_first 4221
_journal_paper_doi 10.1021/om900174q
_journal_volume 28
_journal_year 2009
_chemical_formula_sum 'C18 H40 N2 S2 Si4 Sn2'
_chemical_formula_weight 698.38
_chemical_name_systematic
; 
 ? 
;
_space_group_IT_number 14
_symmetry_cell_setting monoclinic
_symmetry_space_group_name_Hall '-P 2ybc'
_symmetry_space_group_name_H-M 'P 1 21/c 1'
_atom_sites_solution_hydrogens geom
_atom_sites_solution_primary direct
_atom_sites_solution_secondary difmap
_audit_creation_method SHELXL-97
_cell_angle_alpha 90.0000(4)
_cell_angle_beta 91.4630(4)
_cell_angle_gamma 90.0000(4)
_cell_formula_units_Z 4
_cell_length_a 13.3768(4)
_cell_length_b 16.0331(5)
_cell_length_c 13.8670(4)
_cell_measurement_reflns_used 900
_cell_measurement_temperature 153(1)
_cell_measurement_theta_max 22.5
_cell_measurement_theta_min 1
_cell_volume 2973.11(15)
_computing_cell_refinement 'APEX2(Bruker AXS, 2007)'
_computing_data_collection 'APEX2(Bruker AXS, 2007)'
_computing_data_reduction 'SAINT,SADABS (Bruker AXS, 2007 )'
_computing_molecular_graphics
;
ORTEP3,L.J. Farrugia, J. Appl. Cryst. (1997) 30, 565
;
_computing_structure_refinement
;
SHELXL-97, G. M. Sheldrick, Acta Cryst. (2008) A64, 112-122
;
_computing_structure_solution
;
SHELXS-97 , G. M. Sheldrick, Acta Cryst. (2008) A64, 112-122
;
_diffrn_ambient_temperature 153(1)
_diffrn_detector_area_resol_mean 80
_diffrn_measured_fraction_theta_full 1.000
_diffrn_measured_fraction_theta_max 1.000
_diffrn_measurement_device_type 'CCD area detector'
_diffrn_measurement_method 'Omega and Phi scans'
_diffrn_radiation_monochromator graphite
_diffrn_radiation_source 'rotating anode'
_diffrn_radiation_type MoK\a
_diffrn_radiation_wavelength 0.71073
_diffrn_reflns_av_R_equivalents 0.0179
_diffrn_reflns_av_sigmaI/netI 0.0149
_diffrn_reflns_limit_h_max 18
_diffrn_reflns_limit_h_min -18
_diffrn_reflns_limit_k_max 21
_diffrn_reflns_limit_k_min -21
_diffrn_reflns_limit_l_max 18
_diffrn_reflns_limit_l_min -18
_diffrn_reflns_number 32583
_diffrn_reflns_theta_full 29.13
_diffrn_reflns_theta_max 29.13
_diffrn_reflns_theta_min 1.52
_exptl_absorpt_coefficient_mu 1.991
_exptl_absorpt_correction_T_max 0.9246
_exptl_absorpt_correction_T_min 0.6155
_exptl_absorpt_correction_type multi-scan
_exptl_absorpt_process_details
; 
 Corrections were done with the SADABS program, utilizing the none merged
 raw data obtained from the integration process. Integration and final cell
 refinement were done with SAINT.

 SADABS reports ratio of Tmin/Tmax = 0.642796  

;
_exptl_crystal_colour yellow
_exptl_crystal_density_diffrn 1.560
_exptl_crystal_density_method 'not measured'
_exptl_crystal_description 'transparent plates'
_exptl_crystal_F_000 1400
_exptl_crystal_size_max 0.27
_exptl_crystal_size_mid 0.17
_exptl_crystal_size_min 0.04
_refine_diff_density_max 0.391
_refine_diff_density_min -0.517
_refine_diff_density_rms 0.057
_refine_ls_extinction_method none
_refine_ls_goodness_of_fit_ref 1.024
_refine_ls_hydrogen_treatment noref
_refine_ls_matrix_type full
_refine_ls_number_parameters 265
_refine_ls_number_reflns 7997
_refine_ls_number_restraints 0
_refine_ls_restrained_S_all 1.024
_refine_ls_R_factor_all 0.0193
_refine_ls_R_factor_gt 0.0160
_refine_ls_shift/su_max 0.002
_refine_ls_shift/su_mean 0.000
_refine_ls_structure_factor_coef Fsqd
_refine_ls_weighting_details 'calc w=1/[\s^2^(Fo^2^)+(0.0185P)^2^+1.2145P] where P=(Fo^2^+2Fc^2^)/3'
_refine_ls_weighting_scheme calc
_refine_ls_wR_factor_gt 0.0381
_refine_ls_wR_factor_ref 0.0393
_reflns_number_gt 7305
_reflns_number_total 7997
_reflns_threshold_expression >2sigma(I)
_cod_data_source_file om900174q_si_001.cif
_cod_data_source_block sad
_cod_original_sg_symbol_H-M P2(1)/c
_cod_database_code 4069395

loop_
_symmetry_equiv_pos_as_xyz
'x, y, z'
'-x, y+1/2, -z+1/2'
'-x, -y, -z'
'x, -y-1/2, z-1/2'

loop_
_atom_site_label
_atom_site_type_symbol
_atom_site_fract_x
_atom_site_fract_y
_atom_site_fract_z
_atom_site_U_iso_or_equiv
_atom_site_adp_type
_atom_site_occupancy
_atom_site_symmetry_multiplicity
_atom_site_calc_flag
_atom_site_refinement_flags
Sn1 Sn 0.182879(7) 0.186594(6) 0.768341(7) 0.01879(3) Uani 1 1 d .
Sn2 Sn 0.009181(7) 0.105530(6) 0.573891(7) 0.02017(3) Uani 1 1 d .
S1 S 0.14796(3) 0.03392(2) 0.69112(2) 0.02066(7) Uani 1 1 d .
S2 S 0.17520(3) 0.20355(2) 0.57474(3) 0.02274(7) Uani 1 1 d .
N1 N 0.33710(9) 0.17228(7) 0.79687(8) 0.0199(2) Uani 1 1 d .
N2 N -0.07480(9) 0.15114(7) 0.68797(9) 0.0218(2) Uani 1 1 d .
Si1 Si 0.36862(3) 0.08894(3) 0.87105(3) 0.02344(8) Uani 1 1 d .
Si2 Si 0.42114(3) 0.24089(2) 0.74643(3) 0.01989(7) Uani 1 1 d .
Si3 Si -0.12313(3) 0.07327(3) 0.76041(3) 0.02189(8) Uani 1 1 d .
Si4 Si -0.10886(3) 0.25489(3) 0.69774(3) 0.02894(9) Uani 1 1 d .
C1 C 0.23196(10) 0.03837(9) 0.59375(10) 0.0213(3) Uani 1 1 d .
C2 C 0.24415(10) 0.11318(9) 0.54300(10) 0.0218(3) Uani 1 1 d .
C3 C 0.30993(11) 0.11617(11) 0.46668(11) 0.0282(3) Uani 1 1 d .
H3 H 0.3180 0.1666 0.4317 0.034 Uiso 1 1 calc R
C4 C 0.36354(12) 0.04575(12) 0.44175(12) 0.0336(4) Uani 1 1 d .
H4 H 0.4090 0.0483 0.3903 0.040 Uiso 1 1 calc R
C5 C 0.35120(12) -0.02811(12) 0.49119(12) 0.0341(4) Uani 1 1 d .
H5 H 0.3879 -0.0762 0.4735 0.041 Uiso 1 1 calc R
C6 C 0.28502(11) -0.03220(10) 0.56689(11) 0.0274(3) Uani 1 1 d .
H6 H 0.2761 -0.0833 0.6003 0.033 Uiso 1 1 calc R
C7 C 0.25716(14) 0.05663(12) 0.94155(13) 0.0389(4) Uani 1 1 d .
H7A H 0.2306 0.1051 0.9754 0.058 Uiso 1 1 calc R
H7B H 0.2771 0.0138 0.9886 0.058 Uiso 1 1 calc R
H7C H 0.2055 0.0341 0.8974 0.058 Uiso 1 1 calc R
C8 C 0.46914(14) 0.11473(11) 0.96212(13) 0.0377(4) Uani 1 1 d .
H8A H 0.5336 0.1177 0.9303 0.056 Uiso 1 1 calc R
H8B H 0.4719 0.0714 1.0119 0.056 Uiso 1 1 calc R
H8C H 0.4546 0.1687 0.9919 0.056 Uiso 1 1 calc R
C9 C 0.41193(15) -0.00342(11) 0.80173(13) 0.0390(4) Uani 1 1 d .
H9A H 0.3605 -0.0191 0.7535 0.059 Uiso 1 1 calc R
H9B H 0.4241 -0.0502 0.8460 0.059 Uiso 1 1 calc R
H9C H 0.4739 0.0105 0.7692 0.059 Uiso 1 1 calc R
C10 C 0.52049(11) 0.28023(11) 0.83281(12) 0.0288(3) Uani 1 1 d .
H10A H 0.4896 0.2985 0.8926 0.043 Uiso 1 1 calc R
H10B H 0.5553 0.3274 0.8037 0.043 Uiso 1 1 calc R
H10C H 0.5684 0.2354 0.8472 0.043 Uiso 1 1 calc R
C11 C 0.35204(11) 0.33566(10) 0.70171(12) 0.0275(3) Uani 1 1 d .
H11A H 0.3103 0.3208 0.6452 0.041 Uiso 1 1 calc R
H11B H 0.4001 0.3787 0.6838 0.041 Uiso 1 1 calc R
H11C H 0.3096 0.3570 0.7527 0.041 Uiso 1 1 calc R
C12 C 0.48891(12) 0.19104(11) 0.64562(12) 0.0316(3) Uani 1 1 d .
H12A H 0.5269 0.1429 0.6703 0.047 Uiso 1 1 calc R
H12B H 0.5349 0.2315 0.6178 0.047 Uiso 1 1 calc R
H12C H 0.4406 0.1725 0.5958 0.047 Uiso 1 1 calc R
C13 C -0.05096(14) 0.06284(11) 0.87684(12) 0.0335(4) Uani 1 1 d .
H13A H 0.0179 0.0463 0.8639 0.050 Uiso 1 1 calc R
H13B H -0.0823 0.0203 0.9169 0.050 Uiso 1 1 calc R
H13C H -0.0507 0.1164 0.9109 0.050 Uiso 1 1 calc R
C14 C -0.11744(11) -0.02910(9) 0.69565(12) 0.0276(3) Uani 1 1 d .
H14A H -0.1537 -0.0247 0.6336 0.041 Uiso 1 1 calc R
H14B H -0.1481 -0.0725 0.7349 0.041 Uiso 1 1 calc R
H14C H -0.0475 -0.0436 0.6846 0.041 Uiso 1 1 calc R
C15 C -0.25759(13) 0.09016(12) 0.78897(15) 0.0397(4) Uani 1 1 d .
H15A H -0.2644 0.1424 0.8249 0.060 Uiso 1 1 calc R
H15B H -0.2813 0.0436 0.8281 0.060 Uiso 1 1 calc R
H15C H -0.2975 0.0933 0.7288 0.060 Uiso 1 1 calc R
C16 C -0.10167(17) 0.28897(11) 0.82727(15) 0.0451(5) Uani 1 1 d .
H16A H -0.1504 0.2575 0.8643 0.068 Uiso 1 1 calc R
H16B H -0.1166 0.3487 0.8313 0.068 Uiso 1 1 calc R
H16C H -0.0342 0.2785 0.8538 0.068 Uiso 1 1 calc R
C17 C -0.23733(15) 0.27530(14) 0.6477(2) 0.0617(7) Uani 1 1 d .
H17A H -0.2423 0.2553 0.5809 0.093 Uiso 1 1 calc R
H17B H -0.2509 0.3353 0.6492 0.093 Uiso 1 1 calc R
H17C H -0.2863 0.2459 0.6866 0.093 Uiso 1 1 calc R
C18 C -0.02410(14) 0.32325(10) 0.62775(14) 0.0358(4) Uani 1 1 d .
H18A H 0.0425 0.3237 0.6588 0.054 Uiso 1 1 calc R
H18B H -0.0509 0.3801 0.6258 0.054 Uiso 1 1 calc R
H18C H -0.0194 0.3018 0.5618 0.054 Uiso 1 1 calc R

loop_
_atom_site_aniso_label
_atom_site_aniso_U_11
_atom_site_aniso_U_22
_atom_site_aniso_U_33
_atom_site_aniso_U_23
_atom_site_aniso_U_13
_atom_site_aniso_U_12
Sn1 0.01588(5) 0.02070(5) 0.01984(5) -0.00128(3) 0.00175(3) 0.00166(3)
Sn2 0.01924(5) 0.02183(5) 0.01941(5) -0.00105(3) -0.00023(3) -0.00170(3)
S1 0.01954(15) 0.01962(15) 0.02299(16) 0.00127(12) 0.00390(12) -0.00014(12)
S2 0.02446(17) 0.02164(16) 0.02215(16) 0.00259(13) 0.00109(13) -0.00312(13)
N1 0.0175(5) 0.0218(6) 0.0204(5) 0.0017(4) 0.0009(4) 0.0023(4)
N2 0.0200(6) 0.0198(6) 0.0257(6) -0.0001(5) 0.0020(4) 0.0016(4)
Si1 0.0263(2) 0.02362(19) 0.02026(18) 0.00216(15) -0.00267(15) 0.00429(15)
Si2 0.01482(16) 0.02415(19) 0.02077(18) -0.00114(14) 0.00151(13) 0.00060(14)
Si3 0.01876(18) 0.02251(19) 0.02456(19) -0.00036(15) 0.00353(14) -0.00063(14)
Si4 0.0257(2) 0.0209(2) 0.0404(2) 0.00145(17) 0.00388(18) 0.00580(16)
C1 0.0157(6) 0.0268(7) 0.0214(6) -0.0035(5) 0.0011(5) -0.0013(5)
C2 0.0175(6) 0.0289(7) 0.0191(6) -0.0031(5) 0.0005(5) -0.0035(5)
C3 0.0229(7) 0.0413(9) 0.0206(7) -0.0007(6) 0.0025(5) -0.0067(6)
C4 0.0233(7) 0.0537(11) 0.0242(7) -0.0084(7) 0.0065(6) -0.0020(7)
C5 0.0260(8) 0.0450(10) 0.0313(8) -0.0126(7) 0.0028(6) 0.0076(7)
C6 0.0250(7) 0.0296(8) 0.0278(7) -0.0043(6) 0.0009(6) 0.0033(6)
C7 0.0417(10) 0.0437(10) 0.0313(9) 0.0142(7) 0.0011(7) -0.0030(8)
C8 0.0434(10) 0.0383(9) 0.0306(9) 0.0035(7) -0.0142(7) 0.0027(8)
C9 0.0527(11) 0.0304(8) 0.0333(9) -0.0019(7) -0.0106(8) 0.0173(8)
C10 0.0205(7) 0.0353(8) 0.0303(8) -0.0025(6) -0.0026(6) -0.0012(6)
C11 0.0244(7) 0.0265(7) 0.0314(8) 0.0061(6) -0.0007(6) -0.0035(6)
C12 0.0218(7) 0.0449(10) 0.0284(8) -0.0070(7) 0.0057(6) -0.0012(6)
C13 0.0412(9) 0.0340(9) 0.0254(8) 0.0009(6) 0.0003(7) -0.0033(7)
C14 0.0239(7) 0.0236(7) 0.0354(8) -0.0014(6) 0.0009(6) -0.0063(6)
C15 0.0257(8) 0.0409(10) 0.0532(11) 0.0037(8) 0.0137(8) 0.0018(7)
C16 0.0601(13) 0.0272(9) 0.0490(11) -0.0095(8) 0.0193(9) 0.0039(8)
C17 0.0326(10) 0.0478(12) 0.104(2) 0.0197(13) -0.0073(11) 0.0125(9)
C18 0.0413(10) 0.0230(8) 0.0433(10) 0.0068(7) 0.0043(8) 0.0034(7)

loop_
_atom_type_symbol
_atom_type_description
_atom_type_scat_dispersion_real
_atom_type_scat_dispersion_imag
_atom_type_scat_source
C C 0.0033 0.0016 'International Tables Vol C Tables 4.2.6.8 and 6.1.1.4'
H H 0.0000 0.0000 'International Tables Vol C Tables 4.2.6.8 and 6.1.1.4'
N N 0.0061 0.0033 'International Tables Vol C Tables 4.2.6.8 and 6.1.1.4'
S S 0.1246 0.1234 'International Tables Vol C Tables 4.2.6.8 and 6.1.1.4'
Si Si 0.0817 0.0704 'International Tables Vol C Tables 4.2.6.8 and 6.1.1.4'
Sn Sn -0.6537 1.4246 'International Tables Vol C Tables 4.2.6.8 and 6.1.1.4'

loop_
_geom_angle_atom_site_label_1
_geom_angle_atom_site_label_2
_geom_angle_atom_site_label_3
_geom_angle
N1 Sn1 S2 102.15(3)
N1 Sn1 S1 97.71(3)
S2 Sn1 S1 72.285(11)
N2 Sn2 S1 93.88(3)
N2 Sn2 S2 104.39(3)
S1 Sn2 S2 72.157(11)
C1 S1 Sn2 87.93(5)
C1 S1 Sn1 99.09(5)
Sn2 S1 Sn1 87.859(11)
C2 S2 Sn1 99.05(5)
C2 S2 Sn2 87.52(5)
Sn1 S2 Sn2 87.502(10)
Si1 N1 Si2 125.38(7)
Si1 N1 Sn1 114.75(6)
Si2 N1 Sn1 119.87(6)
Si4 N2 Si3 122.87(7)
Si4 N2 Sn2 122.80(7)
Si3 N2 Sn2 113.60(6)
N1 Si1 C9 112.36(7)
N1 Si1 C8 113.01(7)
C9 Si1 C8 107.24(8)
N1 Si1 C7 109.75(7)
C9 Si1 C7 108.10(9)
C8 Si1 C7 106.07(9)
N1 Si2 C12 111.30(7)
N1 Si2 C10 114.34(7)
C12 Si2 C10 105.82(7)
N1 Si2 C11 109.17(6)
C12 Si2 C11 110.13(8)
C10 Si2 C11 105.89(7)
N2 Si3 C13 111.87(7)
N2 Si3 C15 113.09(7)
C13 Si3 C15 107.96(9)
N2 Si3 C14 109.40(7)
C13 Si3 C14 108.03(8)
C15 Si3 C14 106.22(8)
N2 Si4 C17 112.40(9)
N2 Si4 C18 111.03(7)
C17 Si4 C18 105.63(10)
N2 Si4 C16 110.33(8)
C17 Si4 C16 109.22(12)
C18 Si4 C16 108.03(9)
C6 C1 C2 119.64(13)
C6 C1 S1 120.44(12)
C2 C1 S1 119.91(11)
C3 C2 C1 119.61(14)
C3 C2 S2 120.07(12)
C1 C2 S2 120.32(11)
C4 C3 C2 120.12(15)
C5 C4 C3 120.38(14)
C4 C5 C6 120.09(15)
C1 C6 C5 120.14(15)

loop_
_geom_bond_atom_site_label_1
_geom_bond_atom_site_label_2
_geom_bond_distance
Sn1 N1 2.1032(11)
Sn1 S2 2.6978(4)
Sn1 S1 2.7076(4)
Sn2 N2 2.0952(12)
Sn2 S1 2.6931(4)
Sn2 S2 2.7204(4)
S1 C1 1.7800(14)
S2 C2 1.7789(15)
N1 Si1 1.7319(12)
N1 Si2 1.7329(12)
N2 Si4 1.7310(13)
N2 Si3 1.7374(13)
Si1 C9 1.8657(17)
Si1 C8 1.8675(17)
Si1 C7 1.8765(18)
Si2 C12 1.8654(16)
Si2 C10 1.8755(15)
Si2 C11 1.8757(16)
Si3 C13 1.8674(17)
Si3 C15 1.8713(17)
Si3 C14 1.8735(16)
Si4 C17 1.866(2)
Si4 C18 1.8668(18)
Si4 C16 1.878(2)
C1 C6 1.391(2)
C1 C2 1.402(2)
C2 C3 1.394(2)
C3 C4 1.386(2)
C4 C5 1.380(3)
C5 C6 1.392(2)
